data_2243739
loop_
_publ_author_name
'Pham, Duyen N. K.'
'Chadeayne, Andrew R.'
'Golen, James A.'
'Manke, David R.'

_publ_section_title
;
 2,5-Dimethylbufotenine and 2,5-dimethylbufotenidine: novel derivatives of
 natural tryptamines found in <i>Bufo alvarius</i> toads
;
_journal_issue 2
_journal_name_full 'Acta Crystallographica Section E'
_journal_page_first 190
_journal_page_last 194
_journal_paper_doi 10.1107/S2056989021000803
_journal_volume 77
_journal_year 2021
_chemical_formula_iupac 'C15 H23 N2 O +, I -, H2 O'
_chemical_formula_moiety 'C15 H23 N2 O +, I -, H2 O'
_chemical_formula_sum 'C15 H25 I N2 O2'
_chemical_formula_weight 392.27
_chemical_name_common
;
5-Methoxy-2,<i>N</i>,<i>N</i>,<i>N</i>-tetramethyltryptammonium iodide
monohydrate
;
_chemical_name_systematic
;
[2-(5-Methoxy-2-methyl-1<i>H</i>-indol-3-yl)ethyl]trimethylazanium iodide
monohydrate
;
_space_group_crystal_system monoclinic
_space_group_IT_number 14
_space_group_name_Hall '-P 2ybc'
_space_group_name_H-M_alt 'P 1 21/c 1'
_atom_sites_solution_hydrogens mixed
_atom_sites_solution_primary dual
_audit_creation_method
;
Olex2 1.3
(compiled 2020.02.04 svn.rd84adfe8 for OlexSys, GUI svn.r6032)
;
_cell_angle_alpha 90
_cell_angle_beta 100.338(3)
_cell_angle_gamma 90
_cell_formula_units_Z 4
_cell_length_a 10.9091(10)
_cell_length_b 14.0910(11)
_cell_length_c 11.4029(10)
_cell_measurement_reflns_used 9808
_cell_measurement_temperature 297(2)
_cell_measurement_theta_max 26.03
_cell_measurement_theta_min 2.78
_cell_volume 1724.4(3)
_computing_cell_refinement
;
SAINT (Bruker, 2018)
;
_computing_data_collection
;
APEX3 (Bruker, 2018)
;
_computing_data_reduction
;
SAINT (Bruker, 2018)
;
_computing_molecular_graphics
;
<i>OLEX2</i> (Dolomanov <i>et al.</i>,  2009)
;
_computing_publication_material
;
publCIF (Westrip, 2010)
;
_computing_structure_refinement
;
SHELXL2018 (Sheldrick, 2015b)
;
_computing_structure_solution
;
SHELXT2014 (Sheldrick, 2015a)
;
_diffrn_ambient_temperature 297.15
_diffrn_measured_fraction_theta_full 0.975
_diffrn_measured_fraction_theta_max 0.977
_diffrn_measurement_device_type 'Bruker D8 Venture CMOS'
_diffrn_measurement_method '\f and \w scans'
_diffrn_radiation_type MoK\a
_diffrn_radiation_wavelength 0.71073
_diffrn_reflns_av_R_equivalents 0.0245
_diffrn_reflns_av_unetI/netI 0.0106
_diffrn_reflns_limit_h_max 13
_diffrn_reflns_limit_h_min -13
_diffrn_reflns_limit_k_max 17
_diffrn_reflns_limit_k_min -17
_diffrn_reflns_limit_l_max 14
_diffrn_reflns_limit_l_min -14
_diffrn_reflns_number 40738
_diffrn_reflns_theta_full 25.242
_diffrn_reflns_theta_max 26.049
_diffrn_reflns_theta_min 3.746
_diffrn_source_current 30.0
_diffrn_source_power 1.5
_diffrn_source_voltage 50.0
_diffrn_standards_number 0
_exptl_absorpt_coefficient_mu 1.861
_exptl_absorpt_correction_T_max 0.5622
_exptl_absorpt_correction_T_min 0.4859
_exptl_absorpt_correction_type multi-scan
_exptl_absorpt_process_details
;
(SADABS; Bruker, 2018)
;
_exptl_crystal_colour colourless
_exptl_crystal_density_diffrn 1.511
_exptl_crystal_description BLOCK
_exptl_crystal_F_000 792
_exptl_crystal_size_max 0.38
_exptl_crystal_size_mid 0.22
_exptl_crystal_size_min 0.20
_refine_diff_density_max 0.402
_refine_diff_density_min -0.359
_refine_ls_extinction_method none
_refine_ls_goodness_of_fit_ref 1.100
_refine_ls_hydrogen_treatment mixed
_refine_ls_matrix_type full
_refine_ls_number_parameters 195
_refine_ls_number_reflns 3326
_refine_ls_number_restraints 3
_refine_ls_restrained_S_all 1.099
_refine_ls_R_factor_all 0.0243
_refine_ls_R_factor_gt 0.0209
_refine_ls_shift/su_max 0.002
_refine_ls_shift/su_mean 0.000
_refine_ls_structure_factor_coef Fsqd
_refine_ls_weighting_details 'w=1/[\s^2^(Fo^2^)+(0.0198P)^2^+0.9135P] where P=(Fo^2^+2Fc^2^)/3'
_refine_ls_weighting_scheme calc
_refine_ls_wR_factor_gt 0.0509
_refine_ls_wR_factor_ref 0.0539
_reflns_number_gt 3051
_reflns_number_total 3326
_reflns_threshold_expression 'I > 2\s(I)'
_cod_data_source_file yz2004sup1.cif
_cod_data_source_block umd2009b_a
_cod_database_code 2243739
_shelx_space_group_comment
;
The symmetry employed for this shelxl refinement is uniquely defined
by the following loop, which should always be used as a source of
symmetry information in preference to the above space-group names.
They are only intended as comments.
;
_shelx_estimated_absorpt_t_min 0.538
_shelx_estimated_absorpt_t_max 0.707

loop_
_space_group_symop_operation_xyz
'x, y, z'
'-x, y+1/2, -z+1/2'
'-x, -y, -z'
'x, -y-1/2, z-1/2'

loop_
_atom_site_type_symbol
_atom_site_label
_atom_site_fract_x
_atom_site_fract_y
_atom_site_fract_z
_atom_site_U_iso_or_equiv
_atom_site_adp_type
_atom_site_calc_flag
_atom_site_occupancy
_atom_site_disorder_assembly
_atom_site_disorder_group
I I1 0.66404(2) 0.98962(2) 0.30669(2) 0.05629(7) Uani d 1 . .
O O1 -0.06415(16) 0.35370(12) 0.19831(14) 0.0645(4) Uani d 1 . .
O O1W 0.3969(2) 0.90251(15) 0.4217(2) 0.0846(6) Uani d 1 . .
H H1WA 0.384(4) 0.937(3) 0.483(2) 0.127 Uiso d 1 . .
H H1WB 0.465(2) 0.931(3) 0.407(4) 0.127 Uiso d 1 . .
N N1 0.21469(17) 0.25708(12) 0.63123(17) 0.0499(4) Uani d 1 . .
H H1 0.231(2) 0.2044(11) 0.6685(19) 0.060 Uiso d 1 . .
N N2 0.35006(14) 0.65530(10) 0.53057(13) 0.0379(3) Uani d 1 . .
C C1 0.25645(18) 0.34390(14) 0.67593(18) 0.0445(4) Uani d 1 . .
C C2 0.14222(18) 0.26828(13) 0.52036(18) 0.0432(4) Uani d 1 . .
C C3 0.0771(2) 0.20291(14) 0.4425(2) 0.0544(5) Uani d 1 . .
H H3 0.078699 0.138686 0.461520 0.065 Uiso calc 1 . .
C C4 0.0105(2) 0.23508(15) 0.3370(2) 0.0551(5) Uani d 1 . .
H H4 -0.034166 0.192097 0.283837 0.066 Uiso calc 1 . .
C C5 0.00816(18) 0.33197(15) 0.30727(18) 0.0468(4) Uani d 1 . .
C C6 0.07209(17) 0.39779(13) 0.38389(17) 0.0414(4) Uani d 1 . .
H H6 0.070468 0.461808 0.363818 0.050 Uiso calc 1 . .
C C7 0.14001(16) 0.36583(12) 0.49342(17) 0.0378(4) Uani d 1 . .
C C8 0.21289(16) 0.41246(13) 0.59414(17) 0.0391(4) Uani d 1 . .
C C9 0.23415(19) 0.51747(13) 0.60723(19) 0.0421(4) Uani d 1 . .
H H9A 0.253828 0.533648 0.691189 0.051 Uiso calc 1 . .
H H9B 0.158531 0.550853 0.572574 0.051 Uiso calc 1 . .
C C10 0.33991(16) 0.54890(12) 0.54616(16) 0.0354(4) Uani d 1 . .
H H10A 0.417725 0.525925 0.592161 0.042 Uiso calc 1 . .
H H10B 0.329195 0.519225 0.468226 0.042 Uiso calc 1 . .
C C11 0.2417(2) 0.69182(16) 0.4424(2) 0.0589(6) Uani d 1 . .
H H11A 0.254727 0.757586 0.426376 0.088 Uiso calc 1 . .
H H11B 0.166686 0.685097 0.474590 0.088 Uiso calc 1 . .
H H11C 0.234330 0.656169 0.369714 0.088 Uiso calc 1 . .
C C12 0.3573(2) 0.70577(15) 0.6465(2) 0.0548(5) Uani d 1 . .
H H12A 0.370823 0.772233 0.635447 0.082 Uiso calc 1 . .
H H12B 0.425002 0.680458 0.703390 0.082 Uiso calc 1 . .
H H12C 0.280615 0.697125 0.675441 0.082 Uiso calc 1 . .
C C13 0.4675(2) 0.67358(16) 0.4820(2) 0.0553(5) Uani d 1 . .
H H13A 0.475864 0.740446 0.469415 0.083 Uiso calc 1 . .
H H13B 0.463369 0.640606 0.407765 0.083 Uiso calc 1 . .
H H13C 0.538030 0.651344 0.538002 0.083 Uiso calc 1 . .
C C14 0.3351(2) 0.35188(18) 0.7972(2) 0.0608(6) Uani d 1 . .
H H14A 0.313836 0.408931 0.835009 0.091 Uiso calc 1 . .
H H14B 0.421438 0.353824 0.790177 0.091 Uiso calc 1 . .
H H14C 0.320503 0.297993 0.844379 0.091 Uiso calc 1 . .
C C15 -0.0569(2) 0.44733(19) 0.1541(2) 0.0610(6) Uani d 1 . .
H H15A -0.107259 0.451967 0.076067 0.092 Uiso calc 1 . .
H H15B 0.028092 0.461878 0.149538 0.092 Uiso calc 1 . .
H H15C -0.086653 0.491467 0.206657 0.092 Uiso calc 1 . .

loop_
_atom_site_aniso_label
_atom_site_aniso_U_11
_atom_site_aniso_U_22
_atom_site_aniso_U_33
_atom_site_aniso_U_12
_atom_site_aniso_U_13
_atom_site_aniso_U_23
I1 0.05807(11) 0.05975(11) 0.05273(10) 0.01395(6) 0.01446(7) 0.00736(6)
O1 0.0638(10) 0.0650(10) 0.0573(9) -0.0043(8) -0.0091(8) -0.0007(8)
O1W 0.1088(17) 0.0667(12) 0.0840(14) -0.0251(11) 0.0323(12) -0.0142(10)
N1 0.0541(10) 0.0356(8) 0.0590(11) 0.0022(7) 0.0080(8) 0.0119(7)
N2 0.0402(8) 0.0314(7) 0.0412(8) 0.0007(6) 0.0052(6) 0.0012(6)
C1 0.0367(9) 0.0451(10) 0.0524(11) 0.0013(8) 0.0102(8) 0.0061(8)
C2 0.0436(10) 0.0346(9) 0.0530(11) 0.0008(8) 0.0134(8) 0.0047(8)
C3 0.0621(13) 0.0328(9) 0.0699(14) -0.0055(9) 0.0155(11) -0.0010(9)
C4 0.0550(12) 0.0449(11) 0.0643(14) -0.0095(9) 0.0076(10) -0.0119(10)
C5 0.0408(10) 0.0510(11) 0.0488(11) -0.0003(8) 0.0086(8) -0.0020(9)
C6 0.0381(9) 0.0365(9) 0.0507(11) 0.0002(7) 0.0110(8) 0.0038(8)
C7 0.0340(9) 0.0328(9) 0.0488(10) -0.0005(7) 0.0135(8) 0.0014(7)
C8 0.0358(9) 0.0367(9) 0.0468(10) -0.0016(7) 0.0128(8) 0.0015(7)
C9 0.0436(10) 0.0358(9) 0.0493(11) -0.0011(7) 0.0146(8) -0.0033(8)
C10 0.0370(9) 0.0282(8) 0.0411(9) 0.0017(7) 0.0074(7) -0.0007(7)
C11 0.0586(13) 0.0497(12) 0.0625(13) 0.0088(10) -0.0054(11) 0.0158(10)
C12 0.0716(14) 0.0403(10) 0.0530(12) -0.0058(10) 0.0124(10) -0.0114(9)
C13 0.0546(12) 0.0456(11) 0.0698(14) -0.0080(9) 0.0220(11) 0.0031(10)
C14 0.0528(13) 0.0664(14) 0.0596(13) -0.0004(11) 0.0003(10) 0.0108(11)
C15 0.0559(13) 0.0749(16) 0.0513(12) 0.0025(11) 0.0071(10) 0.0113(11)

loop_
_atom_type_symbol
_atom_type_description
_atom_type_scat_dispersion_real
_atom_type_scat_dispersion_imag
_atom_type_scat_source
C C 0.0033 0.0016 'International Tables Vol C Tables 4.2.6.8 and 6.1.1.4'
H H 0.0000 0.0000 'International Tables Vol C Tables 4.2.6.8 and 6.1.1.4'
I I -0.4742 1.8119 'International Tables Vol C Tables 4.2.6.8 and 6.1.1.4'
N N 0.0061 0.0033 'International Tables Vol C Tables 4.2.6.8 and 6.1.1.4'
O O 0.0106 0.0060 'International Tables Vol C Tables 4.2.6.8 and 6.1.1.4'

loop_
_geom_angle_atom_site_label_1
_geom_angle_atom_site_label_2
_geom_angle_atom_site_label_3
_geom_angle_site_symmetry_1
_geom_angle_site_symmetry_3
_geom_angle
_geom_angle_publ_flag
C5 O1 C15 . . 117.80(17) ?
H1WA O1W H1WB . . 99(4) ?
C1 N1 H1 . . 124.2(17) ?
C1 N1 C2 . . 109.71(16) ?
C2 N1 H1 . . 126.1(17) ?
C11 N2 C10 . . 110.66(15) ?
C11 N2 C13 . . 108.37(17) ?
C12 N2 C10 . . 111.16(14) ?
C12 N2 C11 . . 109.93(17) ?
C12 N2 C13 . . 109.35(16) ?
C13 N2 C10 . . 107.28(14) ?
N1 C1 C14 . . 120.53(18) ?
C8 C1 N1 . . 108.97(17) ?
C8 C1 C14 . . 130.49(19) ?
N1 C2 C3 . . 131.14(18) ?
N1 C2 C7 . . 107.29(17) ?
C3 C2 C7 . . 121.55(19) ?
C2 C3 H3 . . 120.8 ?
C4 C3 C2 . . 118.35(19) ?
C4 C3 H3 . . 120.8 ?
C3 C4 H4 . . 119.4 ?
C3 C4 C5 . . 121.18(19) ?
C5 C4 H4 . . 119.4 ?
O1 C5 C4 . . 114.49(19) ?
C6 C5 O1 . . 124.38(19) ?
C6 C5 C4 . . 121.12(19) ?
C5 C6 H6 . . 120.8 ?
C5 C6 C7 . . 118.31(17) ?
C7 C6 H6 . . 120.8 ?
C2 C7 C8 . . 106.70(17) ?
C6 C7 C2 . . 119.47(17) ?
C6 C7 C8 . . 133.83(17) ?
C1 C8 C7 . . 107.31(16) ?
C1 C8 C9 . . 126.88(18) ?
C7 C8 C9 . . 125.80(17) ?
C8 C9 H9A . . 109.4 ?
C8 C9 H9B . . 109.4 ?
C8 C9 C10 . . 111.03(15) ?
H9A C9 H9B . . 108.0 ?
C10 C9 H9A . . 109.4 ?
C10 C9 H9B . . 109.4 ?
N2 C10 C9 . . 114.85(14) ?
N2 C10 H10A . . 108.6 ?
N2 C10 H10B . . 108.6 ?
C9 C10 H10A . . 108.6 ?
C9 C10 H10B . . 108.6 ?
H10A C10 H10B . . 107.5 ?
N2 C11 H11A . . 109.5 ?
N2 C11 H11B . . 109.5 ?
N2 C11 H11C . . 109.5 ?
H11A C11 H11B . . 109.5 ?
H11A C11 H11C . . 109.5 ?
H11B C11 H11C . . 109.5 ?
N2 C12 H12A . . 109.5 ?
N2 C12 H12B . . 109.5 ?
N2 C12 H12C . . 109.5 ?
H12A C12 H12B . . 109.5 ?
H12A C12 H12C . . 109.5 ?
H12B C12 H12C . . 109.5 ?
N2 C13 H13A . . 109.5 ?
N2 C13 H13B . . 109.5 ?
N2 C13 H13C . . 109.5 ?
H13A C13 H13B . . 109.5 ?
H13A C13 H13C . . 109.5 ?
H13B C13 H13C . . 109.5 ?
C1 C14 H14A . . 109.5 ?
C1 C14 H14B . . 109.5 ?
C1 C14 H14C . . 109.5 ?
H14A C14 H14B . . 109.5 ?
H14A C14 H14C . . 109.5 ?
H14B C14 H14C . . 109.5 ?
O1 C15 H15A . . 109.5 ?
O1 C15 H15B . . 109.5 ?
O1 C15 H15C . . 109.5 ?
H15A C15 H15B . . 109.5 ?
H15A C15 H15C . . 109.5 ?
H15B C15 H15C . . 109.5 ?

loop_
_geom_bond_atom_site_label_1
_geom_bond_atom_site_label_2
_geom_bond_site_symmetry_2
_geom_bond_distance
_geom_bond_publ_flag
O1 C5 . 1.381(3) ?
O1 C15 . 1.420(3) ?
O1W H1WA . 0.888(10) ?
O1W H1WB . 0.886(10) ?
N1 H1 . 0.858(10) ?
N1 C1 . 1.371(3) ?
N1 C2 . 1.375(3) ?
N2 C10 . 1.516(2) ?
N2 C11 . 1.499(2) ?
N2 C12 . 1.491(2) ?
N2 C13 . 1.506(2) ?
C1 C8 . 1.367(3) ?
C1 C14 . 1.495(3) ?
C2 C3 . 1.384(3) ?
C2 C7 . 1.408(2) ?
C3 H3 . 0.9300 ?
C3 C4 . 1.367(3) ?
C4 H4 . 0.9300 ?
C4 C5 . 1.406(3) ?
C5 C6 . 1.375(3) ?
C6 H6 . 0.9300 ?
C6 C7 . 1.407(3) ?
C7 C8 . 1.434(3) ?
C8 C9 . 1.501(2) ?
C9 H9A . 0.9700 ?
C9 H9B . 0.9700 ?
C9 C10 . 1.517(3) ?
C10 H10A . 0.9700 ?
C10 H10B . 0.9700 ?
C11 H11A . 0.9600 ?
C11 H11B . 0.9600 ?
C11 H11C . 0.9600 ?
C12 H12A . 0.9600 ?
C12 H12B . 0.9600 ?
C12 H12C . 0.9600 ?
C13 H13A . 0.9600 ?
C13 H13B . 0.9600 ?
C13 H13C . 0.9600 ?
C14 H14A . 0.9600 ?
C14 H14B . 0.9600 ?
C14 H14C . 0.9600 ?
C15 H15A . 0.9600 ?
C15 H15B . 0.9600 ?
C15 H15C . 0.9600 ?

loop_
_geom_hbond_atom_site_label_D
_geom_hbond_atom_site_label_H
_geom_hbond_atom_site_label_A
_geom_hbond_site_symmetry_A
_geom_hbond_distance_DH
_geom_hbond_distance_HA
_geom_hbond_distance_DA
_geom_hbond_angle_DHA
_geom_hbond_publ_flag
O1W H1WA I1 3_676 0.888(10) 2.742(13) 3.617(2) 168(4) yes
O1W H1WB I1 . 0.886(10) 2.757(15) 3.618(2) 164(4) yes
N1 H1 I1 3_666 0.858(10) 2.958(14) 3.7416(17) 153(2) yes

loop_
_geom_torsion_atom_site_label_1
_geom_torsion_atom_site_label_2
_geom_torsion_atom_site_label_3
_geom_torsion_atom_site_label_4
_geom_torsion_site_symmetry_1
_geom_torsion_site_symmetry_2
_geom_torsion_site_symmetry_3
_geom_torsion_site_symmetry_4
_geom_torsion
_geom_torsion_publ_flag
O1 C5 C6 C7 . . . . 178.59(18) ?
N1 C1 C8 C7 . . . . 0.1(2) ?
N1 C1 C8 C9 . . . . 178.83(17) ?
N1 C2 C3 C4 . . . . 179.1(2) ?
N1 C2 C7 C6 . . . . 179.87(17) ?
N1 C2 C7 C8 . . . . -0.9(2) ?
C1 N1 C2 C3 . . . . -177.8(2) ?
C1 N1 C2 C7 . . . . 1.0(2) ?
C1 C8 C9 C10 . . . . 98.0(2) ?
C2 N1 C1 C8 . . . . -0.7(2) ?
C2 N1 C1 C14 . . . . 178.50(19) ?
C2 C3 C4 C5 . . . . 0.3(3) ?
C2 C7 C8 C1 . . . . 0.5(2) ?
C2 C7 C8 C9 . . . . -178.25(17) ?
C3 C2 C7 C6 . . . . -1.2(3) ?
C3 C2 C7 C8 . . . . 178.00(18) ?
C3 C4 C5 O1 . . . . -179.4(2) ?
C3 C4 C5 C6 . . . . -0.6(3) ?
C4 C5 C6 C7 . . . . -0.1(3) ?
C5 C6 C7 C2 . . . . 1.0(3) ?
C5 C6 C7 C8 . . . . -177.98(19) ?
C6 C7 C8 C1 . . . . 179.6(2) ?
C6 C7 C8 C9 . . . . 0.8(3) ?
C7 C2 C3 C4 . . . . 0.5(3) ?
C7 C8 C9 C10 . . . . -83.5(2) ?
C8 C9 C10 N2 . . . . 167.09(15) ?
C11 N2 C10 C9 . . . . -68.4(2) ?
C12 N2 C10 C9 . . . . 54.1(2) ?
C13 N2 C10 C9 . . . . 173.61(16) ?
C14 C1 C8 C7 . . . . -179.0(2) ?
C14 C1 C8 C9 . . . . -0.3(3) ?
C15 O1 C5 C4 . . . . -171.0(2) ?
C15 O1 C5 C6 . . . . 10.2(3) ?

_cod_database_fobs_code 2243739
